data_4108773
loop_
_publ_author_name
'Daniela Buccella'
'Kevin E. Janak'
'Gerard Parkin'

_publ_section_title
;
 Reactivity of Mo(PMe3)6 towards Benzothiophene and Selenophenes: New
 Pathways Relevant to Hydrodesulfurization
;
_journal_name_full 'Journal of the American Chemical Society'
_journal_page_first 16187
_journal_page_last 16189
_journal_paper_doi 10.1021/ja8070545
_journal_volume 130
_journal_year 2008
_chemical_formula_sum 'C20 H42 Mo P4 S'
_chemical_formula_weight 534.42
_chemical_name_systematic
;

 ?

;
_space_group_IT_number 2
_symmetry_cell_setting triclinic
_symmetry_space_group_name_Hall '-P 1'
_symmetry_space_group_name_H-M 'P -1'
_atom_sites_solution_hydrogens geom
_atom_sites_solution_primary direct
_atom_sites_solution_secondary difmap
_audit_creation_method SHELXL-97
_cell_angle_alpha 77.3510(10)
_cell_angle_beta 84.9740(10)
_cell_angle_gamma 72.9050(10)
_cell_formula_units_Z 2
_cell_length_a 9.5865(9)
_cell_length_b 9.9755(9)
_cell_length_c 14.1841(13)
_cell_measurement_reflns_used 9966
_cell_measurement_temperature 125(2)
_cell_measurement_theta_max 32.60
_cell_measurement_theta_min 2.22
_cell_volume 1264.6(2)
_computing_cell_refinement 'Bruker SMART'
_computing_data_collection 'Bruker SMART'
_computing_data_reduction 'Bruker SAINT'
_computing_molecular_graphics 'Bruker SHELXTL'
_computing_publication_material 'Bruker SHELXTL'
_computing_structure_refinement 'SHELXL-97 (Sheldrick, 1997)'
_computing_structure_solution 'SHELXS-97 (Sheldrick, 1990)'
_diffrn_ambient_temperature 125(2)
_diffrn_measured_fraction_theta_full 0.995
_diffrn_measured_fraction_theta_max 0.995
_diffrn_measurement_device_type 'CCD area detector'
_diffrn_measurement_method 'phi and omega scans'
_diffrn_radiation_monochromator graphite
_diffrn_radiation_source 'fine-focus sealed tube'
_diffrn_radiation_type MoK\a
_diffrn_radiation_wavelength 0.71073
_diffrn_reflns_av_R_equivalents 0.0179
_diffrn_reflns_av_sigmaI/netI 0.0201
_diffrn_reflns_limit_h_max 13
_diffrn_reflns_limit_h_min -13
_diffrn_reflns_limit_k_max 14
_diffrn_reflns_limit_k_min -14
_diffrn_reflns_limit_l_max 20
_diffrn_reflns_limit_l_min -20
_diffrn_reflns_number 20541
_diffrn_reflns_theta_full 30.50
_diffrn_reflns_theta_max 30.50
_diffrn_reflns_theta_min 1.47
_exptl_absorpt_coefficient_mu 0.858
_exptl_absorpt_correction_T_max 0.9424
_exptl_absorpt_correction_T_min 0.8205
_exptl_absorpt_correction_type empirical
_exptl_absorpt_process_details sadabs
_exptl_crystal_colour RED
_exptl_crystal_density_diffrn 1.403
_exptl_crystal_description BLOCK
_exptl_crystal_F_000 560
_exptl_crystal_size_max 0.24
_exptl_crystal_size_mid 0.19
_exptl_crystal_size_min 0.07
_refine_diff_density_max 1.306
_refine_diff_density_min -0.577
_refine_diff_density_rms 0.073
_refine_ls_extinction_method none
_refine_ls_goodness_of_fit_ref 1.034
_refine_ls_hydrogen_treatment mixed
_refine_ls_matrix_type full
_refine_ls_number_parameters 247
_refine_ls_number_reflns 7693
_refine_ls_number_restraints 0
_refine_ls_restrained_S_all 1.034
_refine_ls_R_factor_all 0.0272
_refine_ls_R_factor_gt 0.0242
_refine_ls_shift/su_max 0.001
_refine_ls_shift/su_mean 0.000
_refine_ls_structure_factor_coef Fsqd
_refine_ls_weighting_details 'calc w=1/[\s^2^(Fo^2^)+(0.0292P)^2^+1.0186P] where P=(Fo^2^+2Fc^2^)/3'
_refine_ls_weighting_scheme calc
_refine_ls_wR_factor_gt 0.0620
_refine_ls_wR_factor_ref 0.0639
_reflns_number_gt 7066
_reflns_number_total 7693
_reflns_threshold_expression >2sigma(I)
_cod_data_source_file ja8070545_si_004.cif
_cod_data_source_block mosbcs
_cod_database_code 4108773

loop_
_symmetry_equiv_pos_as_xyz
'x, y, z'
'-x, -y, -z'

loop_
_atom_site_label
_atom_site_type_symbol
_atom_site_fract_x
_atom_site_fract_y
_atom_site_fract_z
_atom_site_U_iso_or_equiv
_atom_site_adp_type
_atom_site_occupancy
_atom_site_symmetry_multiplicity
_atom_site_calc_flag
_atom_site_refinement_flags
Mo Mo 0.262231(12) 0.336054(12) -0.277363(8) 0.01258(4) Uani 1 1 d .
S1 S -0.01094(4) 0.39224(4) -0.23252(3) 0.01803(7) Uani 1 1 d .
P2 P 0.30462(4) 0.46216(4) -0.15405(3) 0.01750(7) Uani 1 1 d .
P3 P 0.50338(4) 0.32884(5) -0.34374(3) 0.02024(8) Uani 1 1 d .
P4 P 0.22485(4) 0.13423(4) -0.13858(3) 0.01668(7) Uani 1 1 d .
P1 P 0.22949(4) 0.19061(4) -0.39060(3) 0.01625(7) Uani 1 1 d .
C1 C 0.16433(17) 0.49116(16) -0.41317(11) 0.0182(3) Uani 1 1 d .
H1 H 0.073(2) 0.486(2) -0.4281(15) 0.022(5) Uiso 1 1 d .
H2 H 0.236(2) 0.489(2) -0.4673(15) 0.022(5) Uiso 1 1 d .
C2 C 0.17121(16) 0.57530(15) -0.34581(11) 0.0166(3) Uani 1 1 d .
H3 H 0.243(2) 0.623(2) -0.3596(15) 0.021(5) Uiso 1 1 d .
C3 C 0.03355(16) 0.65422(16) -0.30132(11) 0.0169(3) Uani 1 1 d .
C4 C -0.00467(18) 0.80303(17) -0.31099(12) 0.0216(3) Uani 1 1 d .
H4A H 0.0610 0.8540 -0.3434 0.026 Uiso 1 1 calc R
C5 C -0.13710(19) 0.87819(18) -0.27405(13) 0.0258(3) Uani 1 1 d .
H5A H -0.1610 0.9792 -0.2808 0.031 Uiso 1 1 calc R
C6 C -0.23351(19) 0.80391(19) -0.22737(13) 0.0256(3) Uani 1 1 d .
H6A H -0.3246 0.8544 -0.2028 0.031 Uiso 1 1 calc R
C7 C -0.19749(17) 0.65571(18) -0.21634(12) 0.0216(3) Uani 1 1 d .
H7A H -0.2645 0.6058 -0.1846 0.026 Uiso 1 1 calc R
C8 C -0.06323(16) 0.57946(16) -0.25160(11) 0.0170(3) Uani 1 1 d .
C11 C 0.04350(18) 0.18120(18) -0.40261(12) 0.0224(3) Uani 1 1 d .
H11A H 0.0447 0.1211 -0.4490 0.034 Uiso 1 1 calc R
H11B H -0.0204 0.2778 -0.4256 0.034 Uiso 1 1 calc R
H11C H 0.0070 0.1397 -0.3396 0.034 Uiso 1 1 calc R
C12 C 0.26861(19) 0.23874(19) -0.52099(11) 0.0243(3) Uani 1 1 d .
H12A H 0.2492 0.1694 -0.5538 0.036 Uiso 1 1 calc R
H12B H 0.3713 0.2377 -0.5315 0.036 Uiso 1 1 calc R
H12C H 0.2061 0.3348 -0.5472 0.036 Uiso 1 1 calc R
C13 C 0.33138(19) -0.00082(17) -0.37161(13) 0.0252(3) Uani 1 1 d .
H13A H 0.3068 -0.0432 -0.4218 0.038 Uiso 1 1 calc R
H13B H 0.3051 -0.0502 -0.3079 0.038 Uiso 1 1 calc R
H13C H 0.4364 -0.0109 -0.3750 0.038 Uiso 1 1 calc R
C21 C 0.3565(2) 0.63047(18) -0.19173(14) 0.0278(3) Uani 1 1 d .
H21A H 0.3688 0.6652 -0.1344 0.042 Uiso 1 1 calc R
H21B H 0.2798 0.7025 -0.2316 0.042 Uiso 1 1 calc R
H21C H 0.4486 0.6131 -0.2293 0.042 Uiso 1 1 calc R
C22 C 0.1560(2) 0.52964(19) -0.07069(13) 0.0279(3) Uani 1 1 d .
H22A H 0.1913 0.5760 -0.0273 0.042 Uiso 1 1 calc R
H22B H 0.1228 0.4497 -0.0326 0.042 Uiso 1 1 calc R
H22C H 0.0747 0.5993 -0.1077 0.042 Uiso 1 1 calc R
C23 C 0.4483(2) 0.36430(19) -0.06559(13) 0.0279(3) Uani 1 1 d .
H23A H 0.4535 0.4259 -0.0216 0.042 Uiso 1 1 calc R
H23B H 0.5425 0.3370 -0.0997 0.042 Uiso 1 1 calc R
H23C H 0.4253 0.2780 -0.0284 0.042 Uiso 1 1 calc R
C31 C 0.49371(17) 0.18815(17) -0.24876(12) 0.0224(3) Uani 1 1 d .
H31A H 0.5367 0.1860 -0.1873 0.027 Uiso 1 1 calc R
H31B H 0.5150 0.0925 -0.2651 0.027 Uiso 1 1 calc R
C32 C 0.5982(2) 0.2610(2) -0.44911(14) 0.0340(4) Uani 1 1 d .
H32A H 0.6961 0.2745 -0.4561 0.051 Uiso 1 1 calc R
H32B H 0.5430 0.3135 -0.5073 0.051 Uiso 1 1 calc R
H32C H 0.6062 0.1588 -0.4402 0.051 Uiso 1 1 calc R
C33 C 0.6295(2) 0.4230(2) -0.31930(14) 0.0311(4) Uani 1 1 d .
H33A H 0.7196 0.3974 -0.3580 0.047 Uiso 1 1 calc R
H33B H 0.6525 0.3953 -0.2505 0.047 Uiso 1 1 calc R
H33C H 0.5841 0.5266 -0.3363 0.047 Uiso 1 1 calc R
C41 C 0.1624(2) 0.1746(2) -0.01968(12) 0.0294(4) Uani 1 1 d .
H41A H 0.1535 0.0872 0.0249 0.044 Uiso 1 1 calc R
H41B H 0.0672 0.2469 -0.0252 0.044 Uiso 1 1 calc R
H41C H 0.2331 0.2113 0.0050 0.044 Uiso 1 1 calc R
C42 C 0.3772(2) -0.02526(18) -0.10069(13) 0.0276(3) Uani 1 1 d .
H42A H 0.3445 -0.0911 -0.0476 0.041 Uiso 1 1 calc R
H42B H 0.4568 0.0029 -0.0789 0.041 Uiso 1 1 calc R
H42C H 0.4120 -0.0730 -0.1553 0.041 Uiso 1 1 calc R
C43 C 0.08900(19) 0.04352(18) -0.15184(13) 0.0245(3) Uani 1 1 d .
H43A H 0.0869 -0.0303 -0.0938 0.037 Uiso 1 1 calc R
H43B H 0.1150 -0.0011 -0.2084 0.037 Uiso 1 1 calc R
H43C H -0.0075 0.1135 -0.1604 0.037 Uiso 1 1 calc R

loop_
_atom_site_aniso_label
_atom_site_aniso_U_11
_atom_site_aniso_U_22
_atom_site_aniso_U_33
_atom_site_aniso_U_23
_atom_site_aniso_U_13
_atom_site_aniso_U_12
Mo 0.01224(6) 0.01269(6) 0.01314(6) -0.00244(4) -0.00164(4) -0.00375(4)
S1 0.01354(15) 0.01620(16) 0.02368(17) -0.00277(13) 0.00044(13) -0.00438(12)
P2 0.02015(18) 0.01529(16) 0.01804(17) -0.00393(13) -0.00520(14) -0.00474(13)
P3 0.01319(16) 0.02459(19) 0.02356(19) -0.00611(15) 0.00106(14) -0.00581(14)
P4 0.01964(17) 0.01498(16) 0.01521(16) -0.00130(13) -0.00123(13) -0.00561(13)
P1 0.01741(17) 0.01713(17) 0.01538(16) -0.00534(13) -0.00072(13) -0.00510(13)
C1 0.0193(7) 0.0185(7) 0.0151(6) -0.0017(5) -0.0018(5) -0.0035(5)
C2 0.0155(6) 0.0146(6) 0.0189(6) -0.0001(5) -0.0030(5) -0.0047(5)
C3 0.0167(6) 0.0162(6) 0.0174(6) -0.0037(5) -0.0043(5) -0.0029(5)
C4 0.0229(7) 0.0170(7) 0.0254(7) -0.0047(6) -0.0042(6) -0.0051(6)
C5 0.0278(8) 0.0175(7) 0.0312(8) -0.0089(6) -0.0062(7) -0.0003(6)
C6 0.0220(7) 0.0255(8) 0.0263(8) -0.0107(6) -0.0030(6) 0.0024(6)
C7 0.0173(7) 0.0236(7) 0.0226(7) -0.0060(6) 0.0001(5) -0.0029(6)
C8 0.0161(6) 0.0161(6) 0.0177(6) -0.0039(5) -0.0028(5) -0.0021(5)
C11 0.0212(7) 0.0249(7) 0.0240(7) -0.0061(6) -0.0038(6) -0.0093(6)
C12 0.0272(8) 0.0317(8) 0.0165(7) -0.0081(6) 0.0012(6) -0.0105(7)
C13 0.0287(8) 0.0198(7) 0.0276(8) -0.0108(6) -0.0011(6) -0.0032(6)
C21 0.0324(9) 0.0207(7) 0.0344(9) -0.0049(6) -0.0098(7) -0.0116(7)
C22 0.0346(9) 0.0258(8) 0.0236(8) -0.0116(6) 0.0013(7) -0.0048(7)
C23 0.0317(9) 0.0263(8) 0.0259(8) -0.0038(6) -0.0139(7) -0.0059(7)
C31 0.0187(7) 0.0203(7) 0.0260(8) -0.0037(6) -0.0029(6) -0.0020(5)
C32 0.0222(8) 0.0504(12) 0.0319(9) -0.0160(8) 0.0076(7) -0.0111(8)
C33 0.0230(8) 0.0396(10) 0.0355(9) -0.0063(8) -0.0007(7) -0.0168(7)
C41 0.0430(10) 0.0304(9) 0.0173(7) -0.0043(6) 0.0058(7) -0.0162(8)
C42 0.0284(8) 0.0195(7) 0.0307(9) 0.0031(6) -0.0078(7) -0.0042(6)
C43 0.0269(8) 0.0219(7) 0.0264(8) -0.0002(6) -0.0009(6) -0.0129(6)

loop_
_atom_type_symbol
_atom_type_description
_atom_type_scat_dispersion_real
_atom_type_scat_dispersion_imag
_atom_type_scat_source
C C 0.0033 0.0016 'International Tables Vol C Tables 4.2.6.8 and 6.1.1.4'
H H 0.0000 0.0000 'International Tables Vol C Tables 4.2.6.8 and 6.1.1.4'
P P 0.1023 0.0942 'International Tables Vol C Tables 4.2.6.8 and 6.1.1.4'
S S 0.1246 0.1234 'International Tables Vol C Tables 4.2.6.8 and 6.1.1.4'
Mo Mo -1.6832 0.6857 'International Tables Vol C Tables 4.2.6.8 and 6.1.1.4'

loop_
_geom_angle_atom_site_label_1
_geom_angle_atom_site_label_2
_geom_angle_atom_site_label_3
_geom_angle
C1 Mo C31 130.62(6)
C1 Mo C2 36.18(5)
C31 Mo C2 133.21(6)
C1 Mo P3 89.97(4)
C31 Mo P3 43.37(4)
C2 Mo P3 92.44(4)
C1 Mo P1 72.91(4)
C31 Mo P1 89.51(4)
C2 Mo P1 108.97(4)
P3 Mo P1 90.608(14)
C1 Mo P2 112.03(4)
C31 Mo P2 86.97(4)
C2 Mo P2 75.97(4)
P3 Mo P2 89.213(15)
P1 Mo P2 175.060(13)
C1 Mo S1 78.87(4)
C31 Mo S1 148.50(4)
C2 Mo S1 76.18(4)
P3 Mo S1 168.131(14)
P1 Mo S1 89.962(13)
P2 Mo S1 91.229(14)
C1 Mo P4 144.71(4)
C31 Mo P4 76.54(4)
C2 Mo P4 144.08(4)
P3 Mo P4 119.896(14)
P1 Mo P4 87.405(15)
P2 Mo P4 88.406(15)
S1 Mo P4 71.974(13)
C8 S1 Mo 101.93(5)
C22 P2 C23 99.12(9)
C22 P2 C21 95.78(9)
C23 P2 C21 98.81(8)
C22 P2 Mo 120.17(6)
C23 P2 Mo 117.88(6)
C21 P2 Mo 120.30(6)
C31 P3 C33 111.72(9)
C31 P3 C32 110.69(9)
C33 P3 C32 99.15(9)
C31 P3 Mo 64.72(5)
C33 P3 Mo 129.26(7)
C32 P3 Mo 130.49(7)
C41 P4 C42 98.73(9)
C41 P4 C43 97.38(8)
C42 P4 C43 98.05(8)
C41 P4 Mo 119.39(6)
C42 P4 Mo 119.97(6)
C43 P4 Mo 118.60(6)
C11 P1 C12 96.07(8)
C11 P1 C13 100.64(8)
C12 P1 C13 97.95(8)
C11 P1 Mo 117.15(6)
C12 P1 Mo 121.24(6)
C13 P1 Mo 119.20(6)
C2 C1 Mo 73.30(8)
C1 C2 C3 119.45(13)
C1 C2 Mo 70.52(8)
C3 C2 Mo 116.21(10)
C4 C3 C8 118.83(14)
C4 C3 C2 121.28(14)
C8 C3 C2 119.85(13)
C5 C4 C3 121.46(15)
C6 C5 C4 119.27(15)
C5 C6 C7 120.31(15)
C6 C7 C8 120.59(15)
C7 C8 C3 119.50(14)
C7 C8 S1 121.45(12)
C3 C8 S1 119.04(11)
P3 C31 Mo 71.91(6)

loop_
_geom_bond_atom_site_label_1
_geom_bond_atom_site_label_2
_geom_bond_distance
Mo C1 2.2679(15)
Mo C31 2.2883(16)
Mo C2 2.3041(14)
Mo P3 2.4055(5)
Mo P1 2.4820(4)
Mo P2 2.4891(4)
Mo S1 2.5648(4)
Mo P4 2.5733(4)
S1 C8 1.7505(15)
P2 C22 1.8358(18)
P2 C23 1.8441(17)
P2 C21 1.8450(17)
P3 C31 1.7378(17)
P3 C33 1.8296(18)
P3 C32 1.8333(19)
P4 C41 1.8285(17)
P4 C42 1.8305(17)
P4 C43 1.8331(17)
P1 C11 1.8372(16)
P1 C12 1.8404(16)
P1 C13 1.8432(17)
C1 C2 1.420(2)
C2 C3 1.490(2)
C3 C4 1.399(2)
C3 C8 1.406(2)
C4 C5 1.394(2)
C5 C6 1.386(3)
C6 C7 1.392(2)
C7 C8 1.401(2)
